data_4085940
loop_
_publ_author_name
'Wang, Xiaojie'
'Zhang, Jia'
'Wang, Lei'
'Deng, Liang'

_publ_section_title
;
 High-Spin Iron(II) Alkynyl Complexes with N-Heterocyclic Carbene
 Ligation: Synthesis, Characterization, and Reactivity Study
;
_journal_issue 12
_journal_name_full Organometallics
_journal_page_first 2775
_journal_paper_doi 10.1021/acs.organomet.5b00028
_journal_volume 34
_journal_year 2015
_chemical_formula_sum 'C24 H54 Fe P4'
_chemical_formula_weight 522.40
_chemical_name_systematic
; 
 ? 
;
_space_group_IT_number 14
_symmetry_cell_setting monoclinic
_symmetry_space_group_name_Hall '-P 2ybc'
_symmetry_space_group_name_H-M 'P 1 21/c 1'
_atom_sites_solution_hydrogens geom
_atom_sites_solution_primary direct
_atom_sites_solution_secondary difmap
_audit_creation_method SHELXL-97
_cell_angle_alpha 90.00
_cell_angle_beta 105.155(2)
_cell_angle_gamma 90.00
_cell_formula_units_Z 4
_cell_length_a 15.0186(14)
_cell_length_b 10.5172(10)
_cell_length_c 20.2247(19)
_cell_measurement_reflns_used 7299
_cell_measurement_temperature 140(2)
_cell_measurement_theta_max 30.34
_cell_measurement_theta_min 2.19
_cell_volume 3083.5(5)
_computing_cell_refinement 'Bruker SAINT'
_computing_data_collection 'Bruker APEX2'
_computing_data_reduction 'Bruker SAINT'
_computing_molecular_graphics 'Bruker SHELXTL'
_computing_publication_material 'Bruker SHELXTL'
_computing_structure_refinement 'SHELXL-97 (Sheldrick, 1997)'
_computing_structure_solution 'SHELXS-97 (Sheldrick, 1990)'
_diffrn_ambient_temperature 140(2)
_diffrn_measured_fraction_theta_full 0.995
_diffrn_measured_fraction_theta_max 0.995
_diffrn_measurement_device_type 'Bruker APEX-II CCD'
_diffrn_measurement_method '\f and \w scans'
_diffrn_radiation_monochromator graphite
_diffrn_radiation_source 'fine-focus sealed tube'
_diffrn_radiation_type MoK\a
_diffrn_radiation_wavelength 0.71073
_diffrn_reflns_av_R_equivalents 0.0385
_diffrn_reflns_av_sigmaI/netI 0.0421
_diffrn_reflns_limit_h_max 21
_diffrn_reflns_limit_h_min -21
_diffrn_reflns_limit_k_max 14
_diffrn_reflns_limit_k_min -15
_diffrn_reflns_limit_l_max 27
_diffrn_reflns_limit_l_min -28
_diffrn_reflns_number 30016
_diffrn_reflns_theta_full 30.58
_diffrn_reflns_theta_max 30.58
_diffrn_reflns_theta_min 1.40
_diffrn_standards_number 0
_exptl_absorpt_coefficient_mu 0.706
_exptl_absorpt_correction_type none
_exptl_crystal_colour yellow
_exptl_crystal_density_diffrn 1.125
_exptl_crystal_density_method 'not measured'
_exptl_crystal_description block
_exptl_crystal_F_000 1136
_exptl_crystal_size_max 0.35
_exptl_crystal_size_mid 0.20
_exptl_crystal_size_min 0.08
_refine_diff_density_max 0.810
_refine_diff_density_min -0.480
_refine_diff_density_rms 0.076
_refine_ls_extinction_method none
_refine_ls_goodness_of_fit_ref 1.032
_refine_ls_hydrogen_treatment mixed
_refine_ls_matrix_type full
_refine_ls_number_parameters 280
_refine_ls_number_reflns 9429
_refine_ls_number_restraints 6
_refine_ls_restrained_S_all 1.056
_refine_ls_R_factor_all 0.0543
_refine_ls_R_factor_gt 0.0360
_refine_ls_shift/su_max 0.010
_refine_ls_shift/su_mean 0.000
_refine_ls_structure_factor_coef Fsqd
_refine_ls_weighting_details 'calc w=1/[\s^2^(Fo^2^)+(0.0581P)^2^+0.2128P] where P=(Fo^2^+2Fc^2^)/3'
_refine_ls_weighting_scheme calc
_refine_ls_wR_factor_gt 0.0951
_refine_ls_wR_factor_ref 0.1073
_reflns_number_gt 7244
_reflns_number_total 9429
_reflns_threshold_expression >2sigma(I)
_cod_data_source_file om5b00028_si_002.cif
_cod_data_source_block 4
_cod_depositor_comments
;
The following automatic conversions were performed:

'_symmetry_cell_setting' value 'Monoclinic' changed to 'monoclinic'
according to
/usr/data/users/saulius/crontab/automatic-downloads/rss-feeds/ACS/lib/dictionaries/cif_core.dic
dictionary named 'cif_core.dic' version 2.4.2 from 2011-04-26.

Automatic conversion script
Id: cif_fix_values 3271 2015-04-21 07:52:19Z andrius 

 Adding full bibliography for 4085938--4085941.cif.
;
_cod_original_sg_symbol_H-M P2(1)/c
_cod_database_code 4085940

loop_
_symmetry_equiv_pos_as_xyz
'x, y, z'
'-x, y+1/2, -z+1/2'
'-x, -y, -z'
'x, -y-1/2, z-1/2'

loop_
_atom_site_label
_atom_site_type_symbol
_atom_site_fract_x
_atom_site_fract_y
_atom_site_fract_z
_atom_site_U_iso_or_equiv
_atom_site_adp_type
_atom_site_occupancy
_atom_site_symmetry_multiplicity
_atom_site_calc_flag
_atom_site_refinement_flags
Fe1 Fe 0.752254(14) 0.74363(2) 0.621803(11) 0.01515(6) Uani 1 1 d .
P1 P 0.84180(3) 0.71456(4) 0.72692(2) 0.02133(10) Uani 1 1 d .
P2 P 0.72330(3) 0.53592(4) 0.61053(2) 0.02148(10) Uani 1 1 d .
P3 P 0.70527(3) 0.77192(4) 0.50862(2) 0.02419(10) Uani 1 1 d .
P4 P 0.73838(3) 0.95024(4) 0.64088(2) 0.02427(10) Uani 1 1 d .
C1 C 0.87208(11) 0.74591(14) 0.60132(8) 0.0196(3) Uani 1 1 d .
C2 C 0.63328(11) 0.74184(14) 0.64283(8) 0.0198(3) Uani 1 1 d .
C3 C 0.94719(12) 0.74654(15) 0.58850(9) 0.0236(3) Uani 1 1 d .
C4 C 1.03817(13) 0.74616(17) 0.57302(11) 0.0316(4) Uani 1 1 d U
C5 C 1.0251(2) 0.7710(3) 0.49568(15) 0.0635(8) Uani 1 1 d .
H5A H 0.9913 0.6998 0.4693 0.095 Uiso 1 1 calc R
H5B H 1.0856 0.7790 0.4862 0.095 Uiso 1 1 calc R
H5C H 0.9900 0.8497 0.4826 0.095 Uiso 1 1 calc R
C6 C 1.08492(16) 0.6179(3) 0.59054(15) 0.0581(7) Uani 1 1 d .
H6A H 1.0956 0.6018 0.6397 0.087 Uiso 1 1 calc R
H6B H 1.1440 0.6182 0.5785 0.087 Uiso 1 1 calc R
H6C H 1.0452 0.5510 0.5647 0.087 Uiso 1 1 calc R
C7 C 1.09865(17) 0.8520(3) 0.61221(17) 0.0694(8) Uani 1 1 d U
H7A H 1.0674 0.9339 0.6004 0.104 Uiso 1 1 calc R
H7B H 1.1576 0.8532 0.6000 0.104 Uiso 1 1 calc R
H7C H 1.1099 0.8371 0.6615 0.104 Uiso 1 1 calc R
C8 C 0.55895(12) 0.74212(15) 0.65705(9) 0.0236(3) Uani 1 1 d .
C9 C 0.47058(12) 0.74331(17) 0.67675(10) 0.0290(4) Uani 1 1 d .
C10 C 0.41783(17) 0.8658(3) 0.65114(18) 0.0682(9) Uani 1 1 d .
H10A H 0.4561 0.9394 0.6702 0.102 Uiso 1 1 calc R
H10B H 0.3606 0.8679 0.6658 0.102 Uiso 1 1 calc R
H10C H 0.4030 0.8687 0.6010 0.102 Uiso 1 1 calc R
C11 C 0.41285(16) 0.6280(3) 0.64707(14) 0.0560(7) Uani 1 1 d .
H11A H 0.4029 0.6270 0.5972 0.084 Uiso 1 1 calc R
H11B H 0.3532 0.6325 0.6582 0.084 Uiso 1 1 calc R
H11C H 0.4452 0.5504 0.6667 0.084 Uiso 1 1 calc R
C12 C 0.49066(18) 0.7392(2) 0.75516(12) 0.0502(6) Uani 1 1 d .
H12A H 0.5256 0.6620 0.7724 0.075 Uiso 1 1 calc R
H12B H 0.4324 0.7389 0.7684 0.075 Uiso 1 1 calc R
H12C H 0.5269 0.8141 0.7748 0.075 Uiso 1 1 calc R
C13 C 0.93149(12) 0.8342(2) 0.76181(10) 0.0348(4) Uani 1 1 d .
H13A H 0.9023 0.9163 0.7655 0.052 Uiso 1 1 calc R
H13B H 0.9721 0.8427 0.7312 0.052 Uiso 1 1 calc R
H13C H 0.9678 0.8073 0.8073 0.052 Uiso 1 1 calc R
C14 C 0.92170(12) 0.57990(18) 0.74053(10) 0.0319(4) Uani 1 1 d .
H14A H 0.9595 0.5803 0.7880 0.048 Uiso 1 1 calc R
H14B H 0.9617 0.5869 0.7094 0.048 Uiso 1 1 calc R
H14C H 0.8866 0.5004 0.7314 0.048 Uiso 1 1 calc R
C15 C 0.79007(14) 0.6954(2) 0.79909(9) 0.0356(4) Uani 1 1 d .
H15A H 0.8390 0.6891 0.8418 0.053 Uiso 1 1 calc R
H15B H 0.7526 0.6179 0.7926 0.053 Uiso 1 1 calc R
H15C H 0.7510 0.7691 0.8013 0.053 Uiso 1 1 calc R
C16 C 0.61458(12) 0.48781(18) 0.55032(10) 0.0336(4) Uani 1 1 d .
H16A H 0.6088 0.3950 0.5509 0.050 Uiso 1 1 calc R
H16B H 0.6141 0.5160 0.5040 0.050 Uiso 1 1 calc R
H16C H 0.5627 0.5267 0.5639 0.050 Uiso 1 1 calc R
C17 C 0.80591(14) 0.42912(17) 0.58557(11) 0.0355(4) Uani 1 1 d .
H17A H 0.8584 0.4136 0.6252 0.053 Uiso 1 1 calc R
H17B H 0.8278 0.4686 0.5488 0.053 Uiso 1 1 calc R
H17C H 0.7755 0.3483 0.5694 0.053 Uiso 1 1 calc R
C18 C 0.70119(13) 0.44804(18) 0.68339(10) 0.0334(4) Uani 1 1 d .
H18A H 0.6827 0.3607 0.6693 0.050 Uiso 1 1 calc R
H18B H 0.6516 0.4900 0.6985 0.050 Uiso 1 1 calc R
H18C H 0.7574 0.4466 0.7212 0.050 Uiso 1 1 calc R
C19 C 0.75200(13) 0.90935(19) 0.47277(10) 0.0350(4) Uani 1 1 d .
H19A H 0.8195 0.9051 0.4858 0.052 Uiso 1 1 calc R
H19B H 0.7321 0.9880 0.4907 0.052 Uiso 1 1 calc R
H19C H 0.7293 0.9083 0.4227 0.052 Uiso 1 1 calc R
C20 C 0.58090(13) 0.7875(2) 0.46623(10) 0.0397(5) Uani 1 1 d .
H20A H 0.5722 0.7989 0.4169 0.060 Uiso 1 1 calc R
H20B H 0.5559 0.8613 0.4849 0.060 Uiso 1 1 calc R
H20C H 0.5486 0.7105 0.4744 0.060 Uiso 1 1 calc R
C21 C 0.73957(14) 0.6525(2) 0.45366(9) 0.0357(4) Uani 1 1 d .
H21A H 0.7136 0.6752 0.4055 0.054 Uiso 1 1 calc R
H21B H 0.7164 0.5688 0.4626 0.054 Uiso 1 1 calc R
H21C H 0.8070 0.6497 0.4637 0.054 Uiso 1 1 calc R
C22 C 0.63654(12) 1.03455(18) 0.58954(11) 0.0372(5) Uani 1 1 d .
H22A H 0.6359 1.1215 0.6068 0.056 Uiso 1 1 calc R
H22B H 0.5805 0.9901 0.5929 0.056 Uiso 1 1 calc R
H22C H 0.6388 1.0370 0.5416 0.056 Uiso 1 1 calc R
C23 C 0.83082(13) 1.05987(18) 0.63450(12) 0.0386(5) Uani 1 1 d .
H23A H 0.8286 1.0735 0.5862 0.058 Uiso 1 1 calc R
H23B H 0.8907 1.0233 0.6582 0.058 Uiso 1 1 calc R
H23C H 0.8225 1.1413 0.6557 0.058 Uiso 1 1 calc R
C24 C 0.72053(14) 0.99723(19) 0.72415(11) 0.0381(5) Uani 1 1 d .
H24A H 0.7153 1.0900 0.7259 0.057 Uiso 1 1 calc R
H24B H 0.7730 0.9687 0.7610 0.057 Uiso 1 1 calc R
H24C H 0.6638 0.9580 0.7298 0.057 Uiso 1 1 calc R

loop_
_atom_site_aniso_label
_atom_site_aniso_U_11
_atom_site_aniso_U_22
_atom_site_aniso_U_33
_atom_site_aniso_U_23
_atom_site_aniso_U_13
_atom_site_aniso_U_12
Fe1 0.01296(10) 0.01636(11) 0.01687(11) 0.00167(8) 0.00524(8) 0.00095(7)
P1 0.01786(18) 0.0273(2) 0.01820(19) 0.00150(16) 0.00361(15) 0.00082(16)
P2 0.02206(19) 0.01846(19) 0.0260(2) -0.00095(16) 0.00997(16) -0.00191(15)
P3 0.0216(2) 0.0326(2) 0.0184(2) 0.00560(17) 0.00531(16) 0.00072(17)
P4 0.01993(19) 0.01743(19) 0.0362(2) -0.00020(17) 0.00877(17) 0.00234(15)
C1 0.0190(7) 0.0185(7) 0.0220(7) 0.0024(6) 0.0067(6) 0.0010(6)
C2 0.0180(7) 0.0201(7) 0.0217(7) 0.0014(6) 0.0059(6) 0.0007(6)
C3 0.0214(7) 0.0228(8) 0.0288(9) 0.0009(6) 0.0106(6) 0.0005(6)
C4 0.0231(8) 0.0313(9) 0.0464(11) -0.0061(8) 0.0197(8) -0.0030(7)
C5 0.0547(16) 0.088(2) 0.0640(17) 0.0263(15) 0.0441(14) 0.0203(14)
C6 0.0417(12) 0.0593(15) 0.0844(19) 0.0262(14) 0.0363(13) 0.0258(11)
C7 0.0420(12) 0.0736(17) 0.104(2) -0.0370(16) 0.0386(13) -0.0239(12)
C8 0.0209(7) 0.0246(8) 0.0264(8) -0.0001(6) 0.0084(6) 0.0004(6)
C9 0.0207(8) 0.0332(9) 0.0371(10) -0.0006(8) 0.0147(7) -0.0002(7)
C10 0.0416(13) 0.0683(18) 0.107(2) 0.0325(17) 0.0406(15) 0.0289(13)
C11 0.0405(12) 0.0765(18) 0.0607(15) -0.0282(14) 0.0308(11) -0.0307(12)
C12 0.0436(13) 0.0753(18) 0.0387(12) -0.0105(11) 0.0233(10) -0.0090(11)
C13 0.0257(8) 0.0429(11) 0.0319(10) -0.0079(8) 0.0007(7) -0.0069(8)
C14 0.0245(8) 0.0370(10) 0.0334(10) 0.0131(8) 0.0058(7) 0.0089(7)
C15 0.0363(10) 0.0524(12) 0.0202(8) 0.0016(8) 0.0111(7) 0.0004(9)
C16 0.0305(9) 0.0336(10) 0.0370(10) -0.0081(8) 0.0094(8) -0.0112(8)
C17 0.0396(10) 0.0226(8) 0.0497(12) -0.0039(8) 0.0213(9) 0.0038(8)
C18 0.0345(9) 0.0275(9) 0.0419(11) 0.0088(8) 0.0166(8) -0.0032(7)
C19 0.0343(9) 0.0419(11) 0.0308(10) 0.0170(8) 0.0122(8) 0.0047(8)
C20 0.0269(9) 0.0592(13) 0.0275(10) 0.0083(9) -0.0031(7) 0.0030(9)
C21 0.0419(11) 0.0462(12) 0.0216(9) -0.0033(8) 0.0128(8) -0.0046(9)
C22 0.0283(9) 0.0276(9) 0.0563(13) 0.0109(9) 0.0120(9) 0.0113(7)
C23 0.0314(9) 0.0231(9) 0.0613(14) 0.0027(9) 0.0118(9) -0.0041(7)
C24 0.0366(10) 0.0324(10) 0.0480(12) -0.0160(9) 0.0159(9) 0.0020(8)

loop_
_atom_type_symbol
_atom_type_description
_atom_type_scat_dispersion_real
_atom_type_scat_dispersion_imag
_atom_type_scat_source
C C 0.0033 0.0016 'International Tables Vol C Tables 4.2.6.8 and 6.1.1.4'
H H 0.0000 0.0000 'International Tables Vol C Tables 4.2.6.8 and 6.1.1.4'
P P 0.1023 0.0942 'International Tables Vol C Tables 4.2.6.8 and 6.1.1.4'
Fe Fe 0.3463 0.8444 'International Tables Vol C Tables 4.2.6.8 and 6.1.1.4'

loop_
_geom_angle_atom_site_label_1
_geom_angle_atom_site_label_2
_geom_angle_atom_site_label_3
_geom_angle
C2 Fe1 C1 179.60(7)
C2 Fe1 P1 98.67(5)
C1 Fe1 P1 80.99(5)
C2 Fe1 P4 80.69(5)
C1 Fe1 P4 99.11(5)
P1 Fe1 P4 91.670(19)
C2 Fe1 P2 81.18(5)
C1 Fe1 P2 99.01(5)
P1 Fe1 P2 90.927(18)
P4 Fe1 P2 161.878(19)
C2 Fe1 P3 99.42(5)
C1 Fe1 P3 80.93(5)
P1 Fe1 P3 161.91(2)
P4 Fe1 P3 91.651(19)
P2 Fe1 P3 91.424(18)
C14 P1 C15 101.11(9)
C14 P1 C13 94.93(9)
C15 P1 C13 100.91(9)
C14 P1 Fe1 117.38(7)
C15 P1 Fe1 120.03(7)
C13 P1 Fe1 118.15(7)
C16 P2 C17 101.34(9)
C16 P2 C18 94.44(9)
C17 P2 C18 100.88(9)
C16 P2 Fe1 117.03(7)
C17 P2 Fe1 119.96(6)
C18 P2 Fe1 118.78(7)
C19 P3 C21 95.90(9)
C19 P3 C20 101.04(9)
C21 P3 C20 100.90(10)
C19 P3 Fe1 117.31(7)
C21 P3 Fe1 117.75(7)
C20 P3 Fe1 119.86(7)
C23 P4 C22 100.97(9)
C23 P4 C24 100.92(10)
C22 P4 C24 95.09(10)
C23 P4 Fe1 119.62(7)
C22 P4 Fe1 118.36(7)
C24 P4 Fe1 117.60(7)
C3 C1 Fe1 179.61(14)
C8 C2 Fe1 178.86(16)
C1 C3 C4 179.53(18)
C3 C4 C6 110.44(16)
C3 C4 C7 110.26(16)
C6 C4 C7 110.6(2)
C3 C4 C5 109.46(18)
C6 C4 C5 108.33(18)
C7 C4 C5 107.7(2)
C4 C5 H5A 109.5
C4 C5 H5B 109.5
H5A C5 H5B 109.5
C4 C5 H5C 109.5
H5A C5 H5C 109.5
H5B C5 H5C 109.5
C4 C6 H6A 109.5
C4 C6 H6B 109.5
H6A C6 H6B 109.5
C4 C6 H6C 109.5
H6A C6 H6C 109.5
H6B C6 H6C 109.5
C4 C7 H7A 109.5
C4 C7 H7B 109.5
H7A C7 H7B 109.5
C4 C7 H7C 109.5
H7A C7 H7C 109.5
H7B C7 H7C 109.5
C2 C8 C9 178.05(19)
C8 C9 C11 110.22(16)
C8 C9 C10 109.69(16)
C11 C9 C10 110.3(2)
C8 C9 C12 109.23(17)
C11 C9 C12 108.85(18)
C10 C9 C12 108.5(2)
C9 C10 H10A 109.5
C9 C10 H10B 109.5
H10A C10 H10B 109.5
C9 C10 H10C 109.5
H10A C10 H10C 109.5
H10B C10 H10C 109.5
C9 C11 H11A 109.5
C9 C11 H11B 109.5
H11A C11 H11B 109.5
C9 C11 H11C 109.5
H11A C11 H11C 109.5
H11B C11 H11C 109.5
C9 C12 H12A 109.5
C9 C12 H12B 109.5
H12A C12 H12B 109.5
C9 C12 H12C 109.5
H12A C12 H12C 109.5
H12B C12 H12C 109.5
P1 C13 H13A 109.5
P1 C13 H13B 109.5
H13A C13 H13B 109.5
P1 C13 H13C 109.5
H13A C13 H13C 109.5
H13B C13 H13C 109.5
P1 C14 H14A 109.5
P1 C14 H14B 109.5
H14A C14 H14B 109.5
P1 C14 H14C 109.5
H14A C14 H14C 109.5
H14B C14 H14C 109.5
P1 C15 H15A 109.5
P1 C15 H15B 109.5
H15A C15 H15B 109.5
P1 C15 H15C 109.5
H15A C15 H15C 109.5
H15B C15 H15C 109.5
P2 C16 H16A 109.5
P2 C16 H16B 109.5
H16A C16 H16B 109.5
P2 C16 H16C 109.5
H16A C16 H16C 109.5
H16B C16 H16C 109.5
P2 C17 H17A 109.5
P2 C17 H17B 109.5
H17A C17 H17B 109.5
P2 C17 H17C 109.5
H17A C17 H17C 109.5
H17B C17 H17C 109.5
P2 C18 H18A 109.5
P2 C18 H18B 109.5
H18A C18 H18B 109.5
P2 C18 H18C 109.5
H18A C18 H18C 109.5
H18B C18 H18C 109.5
P3 C19 H19A 109.5
P3 C19 H19B 109.5
H19A C19 H19B 109.5
P3 C19 H19C 109.5
H19A C19 H19C 109.5
H19B C19 H19C 109.5
P3 C20 H20A 109.5
P3 C20 H20B 109.5
H20A C20 H20B 109.5
P3 C20 H20C 109.5
H20A C20 H20C 109.5
H20B C20 H20C 109.5
P3 C21 H21A 109.5
P3 C21 H21B 109.5
H21A C21 H21B 109.5
P3 C21 H21C 109.5
H21A C21 H21C 109.5
H21B C21 H21C 109.5
P4 C22 H22A 109.5
P4 C22 H22B 109.5
H22A C22 H22B 109.5
P4 C22 H22C 109.5
H22A C22 H22C 109.5
H22B C22 H22C 109.5
P4 C23 H23A 109.5
P4 C23 H23B 109.5
H23A C23 H23B 109.5
P4 C23 H23C 109.5
H23A C23 H23C 109.5
H23B C23 H23C 109.5
P4 C24 H24A 109.5
P4 C24 H24B 109.5
H24A C24 H24B 109.5
P4 C24 H24C 109.5
H24A C24 H24C 109.5
H24B C24 H24C 109.5

loop_
_geom_bond_atom_site_label_1
_geom_bond_atom_site_label_2
_geom_bond_distance
Fe1 C2 1.9420(16)
Fe1 C1 1.9495(16)
Fe1 P1 2.2197(5)
Fe1 P4 2.2262(5)
Fe1 P2 2.2274(5)
Fe1 P3 2.2320(5)
P1 C14 1.8299(18)
P1 C15 1.8350(18)
P1 C13 1.8436(19)
P2 C16 1.8345(18)
P2 C17 1.8393(18)
P2 C18 1.8418(18)
P3 C19 1.8366(19)
P3 C21 1.8381(19)
P3 C20 1.8475(19)
P4 C23 1.8351(19)
P4 C22 1.8367(18)
P4 C24 1.841(2)
C1 C3 1.222(2)
C2 C8 1.223(2)
C3 C4 1.479(2)
C4 C6 1.519(3)
C4 C7 1.522(3)
C4 C5 1.547(3)
C5 H5A 0.9800
C5 H5B 0.9800
C5 H5C 0.9800
C6 H6A 0.9800
C6 H6B 0.9800
C6 H6C 0.9800
C7 H7A 0.9800
C7 H7B 0.9800
C7 H7C 0.9800
C8 C9 1.482(2)
C9 C11 1.520(3)
C9 C10 1.530(3)
C9 C12 1.535(3)
C10 H10A 0.9800
C10 H10B 0.9800
C10 H10C 0.9800
C11 H11A 0.9800
C11 H11B 0.9800
C11 H11C 0.9800
C12 H12A 0.9800
C12 H12B 0.9800
C12 H12C 0.9800
C13 H13A 0.9800
C13 H13B 0.9800
C13 H13C 0.9800
C14 H14A 0.9800
C14 H14B 0.9800
C14 H14C 0.9800
C15 H15A 0.9800
C15 H15B 0.9800
C15 H15C 0.9800
C16 H16A 0.9800
C16 H16B 0.9800
C16 H16C 0.9800
C17 H17A 0.9800
C17 H17B 0.9800
C17 H17C 0.9800
C18 H18A 0.9800
C18 H18B 0.9800
C18 H18C 0.9800
C19 H19A 0.9800
C19 H19B 0.9800
C19 H19C 0.9800
C20 H20A 0.9800
C20 H20B 0.9800
C20 H20C 0.9800
C21 H21A 0.9800
C21 H21B 0.9800
C21 H21C 0.9800
C22 H22A 0.9800
C22 H22B 0.9800
C22 H22C 0.9800
C23 H23A 0.9800
C23 H23B 0.9800
C23 H23C 0.9800
C24 H24A 0.9800
C24 H24B 0.9800
C24 H24C 0.9800

loop_
_geom_torsion_atom_site_label_1
_geom_torsion_atom_site_label_2
_geom_torsion_atom_site_label_3
_geom_torsion_atom_site_label_4
_geom_torsion
C2 Fe1 P1 C14 124.32(8)
C1 Fe1 P1 C14 -55.88(8)
P4 Fe1 P1 C14 -154.84(7)
P2 Fe1 P1 C14 43.09(7)
P3 Fe1 P1 C14 -54.35(10)
C2 Fe1 P1 C15 0.95(10)
C1 Fe1 P1 C15 -179.25(9)
P4 Fe1 P1 C15 81.79(8)
P2 Fe1 P1 C15 -80.28(8)
P3 Fe1 P1 C15 -177.72(10)
C2 Fe1 P1 C13 -122.92(9)
C1 Fe1 P1 C13 56.88(8)
P4 Fe1 P1 C13 -42.08(7)
P2 Fe1 P1 C13 155.86(7)
P3 Fe1 P1 C13 58.42(10)
C2 Fe1 P2 C16 55.56(9)
C1 Fe1 P2 C16 -124.80(9)
P1 Fe1 P2 C16 154.18(7)
P4 Fe1 P2 C16 55.95(10)
P3 Fe1 P2 C16 -43.75(7)
C2 Fe1 P2 C17 178.84(10)
C1 Fe1 P2 C17 -1.51(10)
P1 Fe1 P2 C17 -82.53(8)
P4 Fe1 P2 C17 179.24(10)
P3 Fe1 P2 C17 79.53(8)
C2 Fe1 P2 C18 -56.74(9)
C1 Fe1 P2 C18 122.91(9)
P1 Fe1 P2 C18 41.89(7)
P4 Fe1 P2 C18 -56.34(10)
P3 Fe1 P2 C18 -156.05(7)
C2 Fe1 P3 C19 123.78(9)
C1 Fe1 P3 C19 -56.02(8)
P1 Fe1 P3 C19 -57.55(10)
P4 Fe1 P3 C19 42.94(7)
P2 Fe1 P3 C19 -154.92(7)
C2 Fe1 P3 C21 -122.49(9)
C1 Fe1 P3 C21 57.70(9)
P1 Fe1 P3 C21 56.17(10)
P4 Fe1 P3 C21 156.67(7)
P2 Fe1 P3 C21 -41.20(8)
C2 Fe1 P3 C20 0.77(10)
C1 Fe1 P3 C20 -179.03(10)
P1 Fe1 P3 C20 179.43(10)
P4 Fe1 P3 C20 -80.07(9)
P2 Fe1 P3 C20 82.07(9)
C2 Fe1 P4 C23 179.20(10)
C1 Fe1 P4 C23 -0.45(10)
P1 Fe1 P4 C23 80.69(9)
P2 Fe1 P4 C23 178.80(10)
P3 Fe1 P4 C23 -81.53(9)
C2 Fe1 P4 C22 -57.04(9)
C1 Fe1 P4 C22 123.32(9)
P1 Fe1 P4 C22 -155.54(8)
P2 Fe1 P4 C22 -57.43(10)
P3 Fe1 P4 C22 42.24(8)
C2 Fe1 P4 C24 56.30(9)
C1 Fe1 P4 C24 -123.35(9)
P1 Fe1 P4 C24 -42.21(8)
P2 Fe1 P4 C24 55.90(10)
P3 Fe1 P4 C24 155.57(7)
C2 Fe1 C1 C3 109(22)
P1 Fe1 C1 C3 79(20)
P4 Fe1 C1 C3 170(100)
P2 Fe1 C1 C3 -10(20)
P3 Fe1 C1 C3 -100(20)
C1 Fe1 C2 C8 16(15)
P1 Fe1 C2 C8 46(8)
P4 Fe1 C2 C8 -45(8)
P2 Fe1 C2 C8 135(8)
P3 Fe1 C2 C8 -135(8)
Fe1 C1 C3 C4 -1(40)
C1 C3 C4 C6 -15(22)
C1 C3 C4 C7 -137(22)
C1 C3 C4 C5 104(22)
Fe1 C2 C8 C9 -27(12)
C2 C8 C9 C11 -132(5)
C2 C8 C9 C10 107(5)
C2 C8 C9 C12 -12(5)
